data_7200086
loop_
_publ_author_name
'Kendrick, John'
'Gourlay, Matthew D.'
'Neumann, Marcus A.'
'Leusen, Frank J. J.'

_publ_section_title
;
 Predicting spontaneous racemate resolution using recent developments in
 crystal structure prediction
;
_journal_issue 11
_journal_name_full CrystEngComm
_journal_page_first 2391
_journal_page_last 2399
_journal_paper_doi 10.1039/b909038j
_journal_volume 11
_journal_year 2009
_space_group_IT_number 61
_symmetry_cell_setting orthorhombic
_symmetry_Int_Tables_number 61
_symmetry_space_group_name_Hall '-P 2ac 2ab'
_symmetry_space_group_name_H-M 'P b c a'
_cell_angle_alpha 90.000000
_cell_angle_beta 90.000000
_cell_angle_gamma 90.000000
_cell_length_a 6.628930
_cell_length_b 17.195847
_cell_length_c 9.105331
_cell_volume 1037.917
_cod_data_source_file 4HMO_racemic.cif
_cod_data_source_block 4HMO_R_19
_cod_struct_determination_method theoretical
_cod_database_code 7200086

loop_
_symmetry_equiv_pos_site_id
_symmetry_equiv_pos_as_xyz
1 x,y,z
2 -x+1/2,-y,z+1/2
3 -x,y+1/2,-z+1/2
4 x+1/2,-y+1/2,-z
5 -x,-y,-z
6 x+1/2,y,-z+1/2
7 x,-y+1/2,z+1/2
8 -x+1/2,y+1/2,z

loop_
_atom_site_label
_atom_site_type_symbol
_atom_site_fract_x
_atom_site_fract_y
_atom_site_fract_z
C106 C 0.666295 1.628461 0.967812
C107 C 0.603937 1.634409 1.130856
O108 O 0.671963 1.562032 1.198569
C109 C 0.733214 1.512029 1.090736
N110 N 0.720650 1.546529 0.959135
O111 O 0.786672 1.445169 1.123116
C112 C 0.840989 1.682364 0.926388
O113 O 1.014197 1.670843 1.016219
H114 H 0.537304 1.640605 0.895725
H115 H 1.088072 1.625247 0.976823
H116 H 0.440487 1.637655 1.145853
H117 H 0.765259 1.520086 0.864615
H118 H 0.876845 1.674064 0.809210
H119 H 0.677244 1.682600 1.188092
H120 H 0.787492 1.742234 0.942092
